data_4349226
loop_
_publ_author_name
'Zhang, Ren-Chun'
'Wang, Jun-Jie'
'Yuan, Bai-Qing'
'Zhang, Jing-Chao'
'Zhou, Ling'
'Wang, Hai-Bin'
'Zhang, Dao-Jun'
'An, Yong-Lin'

_publ_section_title
;
 Syntheses and Characterization of Chiral Zeolitic Silver Halides Based on
 3-Rings.
;
_journal_issue 21
_journal_name_full 'Inorganic chemistry'
_journal_page_first 11593
_journal_page_last 11599
_journal_paper_doi 10.1021/acs.inorgchem.6b02121
_journal_volume 55
_journal_year 2016
_chemical_formula_sum 'C12 H27 Ag3 Br6 N4'
_chemical_formula_weight 1030.45
_chemical_name_common AXZ-1(Br)
_space_group_IT_number 155
_space_group_name_Hall 'R 3 2"'
_space_group_name_H-M_alt 'R 3 2 :H'
_symmetry_cell_setting trigonal
_symmetry_space_group_name_H-M 'R 3 2 :H'
_atom_sites_solution_hydrogens geom
_atom_sites_solution_primary direct
_atom_sites_solution_secondary difmap
_audit_creation_method SHELXL-97
_cell_angle_alpha 90.00
_cell_angle_beta 90.00
_cell_angle_gamma 120.00
_cell_formula_units_Z 3
_cell_length_a 12.3313(3)
_cell_length_b 12.3313(3)
_cell_length_c 13.5163(6)
_cell_measurement_reflns_used 1378
_cell_measurement_temperature 296(2)
_cell_measurement_theta_max 25.51
_cell_measurement_theta_min 2.45
_cell_volume 1779.94(10)
_computing_cell_refinement 'Bruker SAINT'
_computing_data_collection 'Bruker APEX2'
_computing_data_reduction 'Bruker SAINT'
_computing_molecular_graphics 'Bruker SHELXTL'
_computing_publication_material 'Bruker SHELXTL'
_computing_structure_refinement 'SHELXL-97 (Sheldrick, 2008)'
_computing_structure_solution 'SHELXS-97 (Sheldrick, 2008)'
_diffrn_ambient_temperature 296(2)
_diffrn_measured_fraction_theta_full 0.995
_diffrn_measured_fraction_theta_max 0.995
_diffrn_measurement_device_type 'Bruker APEX-II CCD'
_diffrn_measurement_method '\f and \w scans'
_diffrn_radiation_monochromator graphite
_diffrn_radiation_source 'fine-focus sealed tube'
_diffrn_radiation_type MoK\a
_diffrn_radiation_wavelength 0.71073
_diffrn_reflns_av_R_equivalents 0.0236
_diffrn_reflns_av_sigmaI/netI 0.0305
_diffrn_reflns_limit_h_max 13
_diffrn_reflns_limit_h_min -12
_diffrn_reflns_limit_k_max 14
_diffrn_reflns_limit_k_min -9
_diffrn_reflns_limit_l_max 15
_diffrn_reflns_limit_l_min -9
_diffrn_reflns_number 1845
_diffrn_reflns_theta_full 24.97
_diffrn_reflns_theta_max 24.97
_diffrn_reflns_theta_min 2.43
_exptl_absorpt_coefficient_mu 12.559
_exptl_absorpt_correction_type none
_exptl_crystal_colour Colorless
_exptl_crystal_density_diffrn 2.884
_exptl_crystal_density_method 'not measured'
_exptl_crystal_description Block
_exptl_crystal_F_000 1434
_exptl_crystal_size_max 0.2
_exptl_crystal_size_mid 0.2
_exptl_crystal_size_min 0.2
_refine_diff_density_max 0.588
_refine_diff_density_min -0.841
_refine_diff_density_rms 0.122
_refine_ls_abs_structure_details 'Flack H D (1983), Acta Cryst. A39, 876-881'
_refine_ls_abs_structure_Flack 0.025(16)
_refine_ls_extinction_method none
_refine_ls_goodness_of_fit_ref 1.048
_refine_ls_hydrogen_treatment mixed
_refine_ls_matrix_type full
_refine_ls_number_parameters 40
_refine_ls_number_reflns 682
_refine_ls_number_restraints 0
_refine_ls_restrained_S_all 1.048
_refine_ls_R_factor_all 0.0255
_refine_ls_R_factor_gt 0.0245
_refine_ls_shift/su_max 0.000
_refine_ls_shift/su_mean 0.000
_refine_ls_structure_factor_coef Fsqd
_refine_ls_weighting_details 'calc w=1/[\s^2^(Fo^2^)+(0.0320P)^2^+0.4210P] where P=(Fo^2^+2Fc^2^)/3'
_refine_ls_weighting_scheme calc
_refine_ls_wR_factor_gt 0.0566
_refine_ls_wR_factor_ref 0.0569
_reflns_number_gt 663
_reflns_number_total 682
_reflns_threshold_expression >2sigma(I)
_cod_data_source_file ic6b02121_si_002.cif
_cod_data_source_block 1(L)
_cod_depositor_comments
;
The following automatic conversions were performed:

data item '_symmetry_cell_setting' value 'Trigonal' was changed to
'trigonal' in accordance with the
/home/saulius/struct/COD-crude-data/automatic-downloads/DataCite-retrospective/ACS/depositions/lib/dictionaries/cif_core.dic
dictionary named 'cif_core.dic' version 2.4.2 last updated on
2011-04-26.

Automatic conversion script
Id: cif_fix_values 6909 2019-04-08 15:41:33Z antanas 
;
_cod_original_sg_symbol_H-M R32
_cod_database_code 4349226

loop_
_symmetry_equiv_pos_as_xyz
'x, y, z'
'-y, x-y, z'
'-x+y, -x, z'
'y, x, -z'
'x-y, -y, -z'
'-x, -x+y, -z'
'x+2/3, y+1/3, z+1/3'
'-y+2/3, x-y+1/3, z+1/3'
'-x+y+2/3, -x+1/3, z+1/3'
'y+2/3, x+1/3, -z+1/3'
'x-y+2/3, -y+1/3, -z+1/3'
'-x+2/3, -x+y+1/3, -z+1/3'
'x+1/3, y+2/3, z+2/3'
'-y+1/3, x-y+2/3, z+2/3'
'-x+y+1/3, -x+2/3, z+2/3'
'y+1/3, x+2/3, -z+2/3'
'x-y+1/3, -y+2/3, -z+2/3'
'-x+1/3, -x+y+2/3, -z+2/3'

loop_
_atom_site_label
_atom_site_type_symbol
_atom_site_fract_x
_atom_site_fract_y
_atom_site_fract_z
_atom_site_U_iso_or_equiv
_atom_site_adp_type
_atom_site_occupancy
_atom_site_symmetry_multiplicity
_atom_site_calc_flag
_atom_site_refinement_flags
Ag1 Ag 0.0000 0.77759(6) 1.0000 0.0459(2) Uani 1 2 d S
Br1 Br -0.20832(10) 0.79168(10) 1.0000 0.0510(3) Uani 1 2 d S
Br2 Br -0.01859(6) 0.64807(6) 0.8333 0.0338(2) Uani 1 2 d S
N2 N 0.0000 1.0000 1.4001(4) 0.0188(14) Uani 1 3 d S
H2 H 0.0000 1.0000 1.4756 0.023 Uiso 0.50 3 d SPR
N1 N 0.0000 1.0000 1.2162(5) 0.041(2) Uani 1 3 d S
H1 H 0.0000 1.0000 1.1451 0.050 Uiso 1 3 d SR
C1 C -0.1114(6) 0.8822(6) 1.2510(4) 0.0393(13) Uani 1 1 d .
H1B H -0.1046 0.8101 1.2316 0.047 Uiso 1 1 calc R
H1C H -0.1874 0.8739 1.2224 0.047 Uiso 1 1 calc R
C2 C -0.1147(6) 0.8904(6) 1.3641(4) 0.0301(11) Uani 1 1 d .
H2A H -0.1225 0.8150 1.3933 0.036 Uiso 1 1 calc R
H2B H -0.1869 0.8968 1.3838 0.036 Uiso 1 1 calc R

loop_
_atom_site_aniso_label
_atom_site_aniso_U_11
_atom_site_aniso_U_22
_atom_site_aniso_U_33
_atom_site_aniso_U_23
_atom_site_aniso_U_13
_atom_site_aniso_U_12
Ag1 0.0578(5) 0.0515(3) 0.0306(3) -0.00193(16) -0.0039(3) 0.0289(2)
Br1 0.0736(6) 0.0736(6) 0.0368(6) -0.00064(17) 0.00064(17) 0.0601(7)
Br2 0.0360(3) 0.0360(3) 0.0231(4) -0.00536(15) 0.00536(15) 0.0132(4)
N2 0.026(2) 0.026(2) 0.005(3) 0.000 0.000 0.0129(11)
N1 0.058(3) 0.058(3) 0.009(3) 0.000 0.000 0.0289(17)
C1 0.043(4) 0.039(3) 0.031(3) -0.010(3) -0.014(3) 0.017(3)
C2 0.033(3) 0.028(3) 0.026(2) -0.004(2) 0.000(2) 0.013(2)

loop_
_atom_type_symbol
_atom_type_description
_atom_type_scat_dispersion_real
_atom_type_scat_dispersion_imag
_atom_type_scat_source
C C 0.0033 0.0016 'International Tables Vol C Tables 4.2.6.8 and 6.1.1.4'
H H 0.0000 0.0000 'International Tables Vol C Tables 4.2.6.8 and 6.1.1.4'
N N 0.0061 0.0033 'International Tables Vol C Tables 4.2.6.8 and 6.1.1.4'
Ag Ag -0.8971 1.1015 'International Tables Vol C Tables 4.2.6.8 and 6.1.1.4'
Br Br -0.2901 2.4595 'International Tables Vol C Tables 4.2.6.8 and 6.1.1.4'

loop_
_geom_angle_atom_site_label_1
_geom_angle_atom_site_label_2
_geom_angle_atom_site_label_3
_geom_angle
_geom_angle_site_symmetry_1
_geom_angle_site_symmetry_3
Br1 Ag1 Br1 113.51(6) 2_675 .
Br1 Ag1 Br2 103.835(14) 2_675 8_565
Br1 Ag1 Br2 111.219(19) . 8_565
Br1 Ag1 Br2 111.220(19) 2_675 .
Br1 Ag1 Br2 103.835(15) . .
Br2 Ag1 Br2 113.51(3) 8_565 .
Ag1 Br1 Ag1 126.49(6) 3_465 .
Ag1 Br2 Ag1 140.52(3) . 15_454
C2 N2 C2 109.6(3) . 3_465
C2 N2 C2 109.6(3) . 2_675
C2 N2 C2 109.6(3) 3_465 2_675
C1 N1 C1 110.5(3) 3_465 2_675
C1 N1 C1 110.5(3) 3_465 .
C1 N1 C1 110.5(3) 2_675 .
N1 C1 C2 106.9(5) . .
C1 C2 N2 110.3(5) . .

loop_
_geom_bond_atom_site_label_1
_geom_bond_atom_site_label_2
_geom_bond_distance
_geom_bond_site_symmetry_2
Ag1 Br1 2.6600(6) 2_675
Ag1 Br1 2.6600(6) .
Ag1 Br2 2.7041(5) 8_565
Ag1 Br2 2.7041(5) .
Br1 Ag1 2.6600(6) 3_465
Br2 Ag1 2.7041(5) 15_454
N2 C2 1.467(6) .
N2 C2 1.467(6) 3_465
N2 C2 1.467(6) 2_675
N1 C1 1.491(7) 3_465
N1 C1 1.491(7) 2_675
N1 C1 1.491(7) .
C1 C2 1.534(6) .
